data_4311238
loop_
_publ_author_name
'Hilde Grove'
'Timothy L. Kelly'
'Laurence K. Thompson'
'Liang Zhao'
'Zhiqiang Xu'
'Tareque S. M. Abedin'
'David O. Miller'
'Andr\'es E. Goeta'
'Claire Wilson'
'Judith A. K. Howard'

_publ_section_title
;
 Copper(II) Complexes of a Series of Alkoxy Diazine Ligands: Mononuclear,
 Dinuclear, and Tetranuclear Examples with Structural, Magnetic, and DFT
 Studies
;
_journal_name_full 'Inorganic Chemistry'
_journal_page_first 4278
_journal_page_last 4288
_journal_paper_doi 10.1021/ic040036i
_journal_volume 43
_journal_year 2004
_chemical_formula_sum 'C23 H22 Br2 Cu2 N7 O5.5 S'
_chemical_formula_weight 803.43
_space_group_IT_number 14
_symmetry_cell_setting monoclinic
_symmetry_Int_Tables_number 14
_symmetry_space_group_name_Hall '-P 2ybc'
_symmetry_space_group_name_H-M 'P 1 21/c 1'
_cell_angle_alpha 90
_cell_angle_beta 106.21(1)
_cell_angle_gamma 90
_cell_formula_units_Z 4
_cell_length_a 12.406(2)
_cell_length_b 22.157(3)
_cell_length_c 10.704(2)
_cell_measurement_reflns_used 22
_cell_measurement_temperature 299.2
_cell_measurement_theta_max 14.7
_cell_measurement_theta_min 10.0
_cell_volume 2825.3(8)
_computing_cell_refinement 'MSC/AFC Diffractometer Control'
_computing_data_collection 'MSC/AFC Diffractometer Control'
_computing_data_reduction 'teXsan for Windows 1.06 (MSC, 1997-1999)'
_computing_publication_material 'teXsan for Windows 1.06 (MSC, 1997-1999)'
_computing_structure_refinement 'teXsan for Windows 1.06 (MSC, 1997-1999)'
_computing_structure_solution 'SHELX97 (Sheldrick, 1997)'
_diffrn_ambient_temperature 299.2
_diffrn_measurement_device 'Rigaku AFC6S'
_diffrn_measurement_method \w-2\q
_diffrn_orient_matrix_UB_11 0.05851
_diffrn_orient_matrix_UB_12 0.03207
_diffrn_orient_matrix_UB_13 0.02798
_diffrn_orient_matrix_UB_21 -0.05681
_diffrn_orient_matrix_UB_22 0.03143
_diffrn_orient_matrix_UB_23 -0.04066
_diffrn_orient_matrix_UB_31 -0.01989
_diffrn_orient_matrix_UB_32 0.00454
_diffrn_orient_matrix_UB_33 0.08384
_diffrn_radiation_detector 'scintillation counter'
_diffrn_radiation_monochromator graphite
_diffrn_radiation_source 'X-ray tube'
_diffrn_radiation_type 'Mo K\a'
_diffrn_radiation_wavelength 0.7107
_diffrn_reflns_av_R_equivalents 0.07960
_diffrn_reflns_av_sigmaI/netI 0.170
_diffrn_reflns_limit_h_max 15
_diffrn_reflns_limit_h_min -16
_diffrn_reflns_limit_k_max 0
_diffrn_reflns_limit_k_min -28
_diffrn_reflns_limit_l_max 13
_diffrn_reflns_limit_l_min 0
_diffrn_reflns_number 7035
_diffrn_reflns_reduction_process 'Lp corrections applied'
_diffrn_reflns_theta_max 27.56
_diffrn_reflns_theta_min 2.51
_diffrn_standards_decay_% -1.05
_diffrn_standards_interval_count 150
_diffrn_standards_number 3
_exptl_absorpt_coefficient_mu 4.466
_exptl_absorpt_correction_T_max 1.000
_exptl_absorpt_correction_T_min 0.871
_exptl_absorpt_correction_type
;
\y scans (North,Phillips & Matthews, 1968)
;
_exptl_crystal_colour green
_exptl_crystal_density_diffrn 1.889
_exptl_crystal_density_meas ?
_exptl_crystal_description prism
_exptl_crystal_F_000 1588.00
_exptl_crystal_size_max 0.40
_exptl_crystal_size_mid 0.15
_exptl_crystal_size_min 0.10
_refine_diff_density_max 1.16
_refine_diff_density_min -0.76
_refine_ls_extinction_method none
_refine_ls_goodness_of_fit_all 1.345
_refine_ls_goodness_of_fit_ref 1.710
_refine_ls_hydrogen_treatment noref
_refine_ls_matrix_type full
_refine_ls_number_constraints 0
_refine_ls_number_parameters 370
_refine_ls_number_reflns 3006
_refine_ls_number_restraints 0
_refine_ls_R_factor_all 0.1979
_refine_ls_R_factor_gt 0.0650
_refine_ls_shift/su_max 0.0000
_refine_ls_shift/su_mean 0.0002
_refine_ls_structure_factor_coef F
_refine_ls_weighting_details 'w = 1/[\s^2^(Fo) + 0.00010|Fo|^2^]'
_refine_ls_weighting_scheme sigma
_refine_ls_wR_factor_all 0.0710
_refine_ls_wR_factor_ref 0.0590
_reflns_number_gt 3006
_reflns_number_total 6692
_reflns_threshold_expression I>2.00\s(I)
_cod_data_source_file ic040036i_4.cif
_cod_data_source_block '_HG188G'
_cod_original_cell_volume 2825.2(8)
_cod_original_sg_symbol_H-M 'P 21/c '
_cod_original_formula_sum 'C23 H22 Br2 Cu2 N7 O5.50 S '
_cod_database_code 4311238

loop_
_symmetry_equiv_pos_as_xyz
'   +x,   +y,   +z'
'   -x,1/2+y,1/2-z'
'   -x,   -y,   -z'
'   +x,1/2-y,1/2+z'

loop_
_atom_site_label
_atom_site_fract_x
_atom_site_fract_y
_atom_site_fract_z
_atom_site_U_iso_or_equiv
_atom_site_occupancy
_atom_site_refinement_flags
_atom_site_adp_type
_atom_site_calc_flag
_atom_site_calc_attached_atom
Br(1) 0.16405(8) -0.54814(4) 0.17227(9) 0.0552(3) 1.000 . Uani d ?
Br(2) 0.31813(8) -0.35377(4) 0.81070(9) 0.0598(3) 1.000 . Uani d ?
Cu(1) 0.22684(8) -0.46315(5) 0.30955(9) 0.0448(3) 1.000 . Uani d ?
Cu(2) 0.47489(8) -0.37104(4) 0.69916(9) 0.0427(3) 1.000 . Uani d ?
S(1) -0.0455(2) -0.4491(1) 0.2806(2) 0.0703(9) 1.000 . Uani d ?
O(1) 0.3197(5) -0.5072(2) 0.4624(5) 0.050(2) 1.000 . Uani d ?
O(2) 0.6718(5) -0.4548(3) 1.0879(5) 0.062(2) 1.000 . Uani d ?
O(3) 0.4992(5) -0.2910(3) 0.6391(5) 0.059(2) 1.000 . Uani d ?
O(4) 0.6047(5) -0.2083(3) 0.6883(5) 0.059(2) 1.000 . Uani d ?
O(5) 0.0717(5) -0.4483(3) 0.3769(5) 0.066(2) 1.000 . Uani d ?
O(6) 0.114(1) -0.1576(5) 0.026(1) 0.079(5) 0.500 S Uani d ?
N(1) 0.1838(5) -0.3974(3) 0.1750(6) 0.044(2) 1.000 . Uani d ?
N(2) 0.3617(6) -0.2939(3) 0.3976(6) 0.063(2) 1.000 . Uani d ?
N(3) 0.3145(5) -0.3968(3) 0.4057(6) 0.039(2) 1.000 . Uani d ?
N(4) 0.3888(5) -0.4120(3) 0.5281(6) 0.038(2) 1.000 . Uani d ?
N(5) 0.5068(5) -0.4552(3) 0.7578(6) 0.034(2) 1.000 . Uani d ?
N(6) 0.6321(6) -0.3730(3) 0.9655(6) 0.052(2) 1.000 . Uani d ?
N(7) 0.5988(6) -0.3421(3) 0.8512(6) 0.045(2) 1.000 . Uani d ?
C(1) 0.1141(7) -0.4025(4) 0.0549(8) 0.058(3) 1.000 . Uani d ?
C(2) 0.0908(8) -0.3533(5) -0.0264(8) 0.068(3) 1.000 . Uani d ?
C(3) 0.1375(8) -0.2989(5) 0.0138(9) 0.072(3) 1.000 . Uani d ?
C(4) 0.2090(8) -0.2940(4) 0.1365(8) 0.063(3) 1.000 . Uani d ?
C(5) 0.2295(6) -0.3444(4) 0.2159(7) 0.038(2) 1.000 . Uani d ?
C(6) 0.3083(6) -0.3445(4) 0.3513(7) 0.041(2) 1.000 . Uani d ?
C(7) 0.3809(7) -0.4706(4) 0.5438(8) 0.041(3) 1.000 . Uani d ?
C(8) 0.4518(7) -0.4953(3) 0.6682(7) 0.035(2) 1.000 . Uani d ?
C(9) 0.4598(7) -0.5569(4) 0.6902(8) 0.043(3) 1.000 . Uani d ?
C(10) 0.5288(7) -0.5775(4) 0.8068(8) 0.049(3) 1.000 . Uani d ?
C(11) 0.5865(7) -0.5364(4) 0.8988(8) 0.047(3) 1.000 . Uani d ?
C(12) 0.5725(6) -0.4762(3) 0.8721(7) 0.036(2) 1.000 . Uani d ?
C(13) 0.6305(7) -0.4335(4) 0.9818(8) 0.046(3) 1.000 . Uani d ?
C(14) 0.6317(7) -0.2882(4) 0.8409(8) 0.046(3) 1.000 . Uani d ?
C(15) 0.5743(8) -0.2578(4) 0.7133(8) 0.047(3) 1.000 . Uani d ?
C(16) 0.7160(8) -0.2558(4) 0.9464(8) 0.054(3) 1.000 . Uani d ?
C(17) 0.6892(9) -0.1987(4) 0.9810(9) 0.064(3) 1.000 . Uani d ?
C(18) 0.760(1) -0.1661(5) 1.079(1) 0.090(4) 1.000 . Uani d ?
C(19) 0.859(1) -0.1913(6) 1.140(1) 0.102(5) 1.000 . Uani d ?
C(20) 0.8909(9) -0.2458(7) 1.105(1) 0.111(5) 1.000 . Uani d ?
C(21) 0.8192(8) -0.2809(5) 1.008(1) 0.076(4) 1.000 . Uani d ?
C(22) -0.128(1) -0.4058(7) 0.354(1) 0.146(6) 1.000 . Uani d ?
C(23) -0.1033(9) -0.5190(5) 0.296(1) 0.102(5) 1.000 . Uani d ?
H(1) 0.4130 -0.2935 0.4816 0.076 1.000 . Uiso c ?
H(2) 0.3487 -0.2583 0.3460 0.076 1.000 . Uiso c ?
H(3) 0.0809 -0.4401 0.0254 0.071 1.000 . Uiso c ?
H(4) 0.0417 -0.3567 -0.1118 0.082 1.000 . Uiso c ?
H(5) 0.1225 -0.2653 -0.0423 0.088 1.000 . Uiso c ?
H(6) 0.2450 -0.2571 0.1658 0.075 1.000 . Uiso c ?
H(7) 0.4191 -0.5846 0.6262 0.052 1.000 . Uiso c ?
H(8) 0.5358 -0.6198 0.8241 0.062 1.000 . Uiso c ?
H(9) 0.6353 -0.5502 0.9790 0.059 1.000 . Uiso c ?
H(10) 0.6185 -0.1822 0.9364 0.079 1.000 . Uiso c ?
H(11) 0.7398 -0.1270 1.1023 0.113 1.000 . Uiso c ?
H(12) 0.9115 -0.1715 1.2090 0.127 1.000 . Uiso c ?
H(13) 0.9630 -0.2624 1.1478 0.130 1.000 . Uiso c ?
H(14) 0.8394 -0.3196 0.9862 0.094 1.000 . Uiso c ?
H(15) -0.1078 -0.4158 0.4454 0.174 1.000 . Uiso c ?
H(16) -0.1153 -0.3649 0.3438 0.174 1.000 . Uiso c ?
H(17) -0.2045 -0.4159 0.3170 0.174 1.000 . Uiso c ?
H(18) -0.1075 -0.5234 0.3841 0.124 1.000 . Uiso c ?
H(19) -0.1753 -0.5220 0.2385 0.124 1.000 . Uiso c ?
H(20) -0.0559 -0.5499 0.2796 0.124 1.000 . Uiso c ?
H(21) 0.6599 -0.3491 1.0448 0.061 1.000 . Uiso c ?
H(22) 0.1162 -0.1349 0.1019 0.076 0.500 S Uiso d ?
H(23) 0.1698 -0.1885 0.0541 0.076 0.500 S Uiso d ?

loop_
_atom_site_aniso_label
_atom_site_aniso_U_11
_atom_site_aniso_U_22
_atom_site_aniso_U_33
_atom_site_aniso_U_12
_atom_site_aniso_U_13
_atom_site_aniso_U_23
Br(1) 0.0598(6) 0.0467(6) 0.0469(5) -0.0085(5) -0.0055(4) -0.0122(4)
Br(2) 0.0659(7) 0.0473(6) 0.0655(7) 0.0040(5) 0.0170(5) -0.0061(5)
Cu(1) 0.0458(6) 0.0412(6) 0.0366(6) -0.0058(5) -0.0062(5) -0.0049(5)
Cu(2) 0.0493(7) 0.0346(6) 0.0330(5) -0.0050(5) -0.0074(5) -0.0015(5)
S(1) 0.055(2) 0.089(2) 0.057(2) -0.007(2) 0.000(1) -0.011(2)
O(1) 0.062(4) 0.031(3) 0.039(3) -0.012(3) -0.016(3) -0.003(3)
O(2) 0.082(5) 0.052(4) 0.034(4) -0.006(4) -0.014(3) 0.006(3)
O(3) 0.075(5) 0.050(4) 0.032(3) -0.020(3) -0.015(3) 0.003(3)
O(4) 0.084(5) 0.038(4) 0.042(4) -0.010(3) -0.001(3) 0.003(3)
O(5) 0.046(4) 0.094(5) 0.050(4) -0.011(4) -0.001(3) -0.016(4)
O(6) 0.066(9) 0.045(8) 0.10(1) 0.002(7) -0.015(8) 0.015(8)
N(1) 0.039(4) 0.047(4) 0.039(4) -0.006(4) -0.002(3) -0.009(4)
N(2) 0.079(6) 0.046(5) 0.037(4) -0.008(4) -0.029(4) 0.005(4)
N(3) 0.041(4) 0.033(4) 0.030(4) 0.000(3) -0.010(3) 0.004(3)
N(4) 0.041(4) 0.039(4) 0.031(4) -0.004(3) 0.002(3) -0.005(3)
N(5) 0.037(4) 0.033(4) 0.027(3) 0.000(3) -0.000(3) -0.001(3)
N(6) 0.055(5) 0.052(5) 0.035(4) -0.005(4) -0.009(3) -0.007(4)
N(7) 0.055(5) 0.037(4) 0.037(4) -0.011(4) 0.001(3) -0.003(3)
C(1) 0.055(6) 0.053(6) 0.049(6) -0.007(5) -0.011(5) -0.009(5)
C(2) 0.066(7) 0.073(7) 0.043(6) -0.008(6) -0.021(5) 0.002(5)
C(3) 0.074(7) 0.070(7) 0.047(6) -0.003(6) -0.023(5) 0.015(5)
C(4) 0.069(7) 0.065(7) 0.036(5) -0.016(5) -0.015(5) 0.011(5)
C(5) 0.035(5) 0.043(5) 0.031(4) -0.001(4) -0.002(4) -0.007(4)
C(6) 0.035(5) 0.048(5) 0.030(4) 0.004(4) -0.007(4) 0.001(4)
C(7) 0.038(5) 0.035(5) 0.049(5) -0.006(4) 0.010(4) -0.003(4)
C(8) 0.045(5) 0.030(4) 0.024(4) 0.005(4) 0.002(4) 0.003(3)
C(9) 0.048(5) 0.041(5) 0.037(5) 0.002(4) 0.006(4) -0.012(4)
C(10) 0.058(6) 0.032(5) 0.054(6) 0.002(4) 0.008(5) 0.000(4)
C(11) 0.044(5) 0.043(5) 0.043(5) 0.005(4) -0.007(4) 0.007(4)
C(12) 0.040(5) 0.036(5) 0.031(5) 0.004(4) 0.007(4) 0.006(4)
C(13) 0.047(6) 0.041(5) 0.041(5) -0.000(4) -0.001(4) 0.002(4)
C(14) 0.050(6) 0.040(5) 0.046(5) -0.009(4) 0.014(4) 0.001(4)
C(15) 0.070(7) 0.040(5) 0.029(5) -0.005(5) 0.012(4) -0.002(4)
C(16) 0.058(7) 0.055(6) 0.040(5) -0.019(5) -0.001(5) -0.012(5)
C(17) 0.092(8) 0.049(6) 0.046(6) -0.013(6) 0.011(6) -0.004(5)
C(18) 0.10(1) 0.083(9) 0.064(8) -0.034(8) -0.008(7) -0.023(6)
C(19) 0.12(1) 0.10(1) 0.064(8) -0.041(9) -0.011(8) -0.047(8)
C(20) 0.054(8) 0.16(1) 0.09(1) -0.013(8) -0.023(7) -0.03(1)
C(21) 0.051(7) 0.080(8) 0.078(7) 0.008(6) -0.013(6) -0.024(6)
C(22) 0.063(9) 0.20(2) 0.15(1) 0.029(9) -0.006(8) -0.10(1)
C(23) 0.067(8) 0.10(1) 0.12(1) -0.032(7) -0.007(7) 0.004(8)

loop_
_atom_type_symbol
_atom_type_oxidation_number
_atom_type_number_in_cell
_atom_type_scat_dispersion_real
_atom_type_scat_dispersion_imag
_atom_type_scat_source
C 0 92 0.002 0.002
;International Tables for Crystallography
(1992, Vol. C, Table 6.1.1.2)
;
H 0 88 0.000 0.000
;International Tables for Crystallography
(1992, Vol. C, Table 6.1.1.2)
;
N 0 28 0.004 0.003
;International Tables for Crystallography
(1992, Vol. C, Table 6.1.1.2)
;
O 0 22 0.008 0.006
;International Tables for Crystallography
(1992, Vol. C, Table 6.1.1.2)
;
Cu 0 8 0.263 1.266
;International Tables for Crystallography
(1992, Vol. C, Tables 4.2.6.8 and 6.1.1.1)
;
S 0 4 0.110 0.124
;International Tables for Crystallography
(1992, Vol. C, Table 6.1.1.2)
;
Br 0 8 -0.374 2.456
;International Tables for Crystallography
(1992, Vol. C, Tables 4.2.6.8 and 6.1.1.1)
;

loop_
_geom_angle_atom_site_label_1
_geom_angle_atom_site_label_2
_geom_angle_atom_site_label_3
_geom_angle
_geom_angle_site_symmetry_1
_geom_angle_site_symmetry_2
_geom_angle_site_symmetry_3
_geom_angle_publ_flag
Br(1) Cu(1) O(1) 97.8(2) . . . ?
Br(1) Cu(1) O(5) 98.7(2) . . . ?
Br(1) Cu(1) N(1) 98.9(2) . . . ?
Br(1) Cu(1) N(3) 164.3(3) . . . ?
O(1) Cu(1) O(5) 99.2(3) . . . ?
O(1) Cu(1) N(1) 157.9(3) . . . ?
O(1) Cu(1) N(3) 79.9(3) . . . ?
O(5) Cu(1) N(1) 92.5(3) . . . ?
O(5) Cu(1) N(3) 97.0(3) . . . ?
N(1) Cu(1) N(3) 80.1(3) . . . ?
Br(2) Cu(2) O(3) 103.0(3) . . . ?
Br(2) Cu(2) N(4) 101.9(2) . . . ?
Br(2) Cu(2) N(5) 95.9(2) . . . ?
Br(2) Cu(2) N(7) 94.8(3) . . . ?
O(3) Cu(2) N(4) 101.5(3) . . . ?
O(3) Cu(2) N(5) 159.2(4) . . . ?
O(3) Cu(2) N(7) 79.8(3) . . . ?
N(4) Cu(2) N(5) 82.8(3) . . . ?
N(4) Cu(2) N(7) 162.5(4) . . . ?
N(5) Cu(2) N(7) 90.2(3) . . . ?
O(5) S(1) C(22) 104.8(6) . . . ?
O(5) S(1) C(23) 106.6(6) . . . ?
C(22) S(1) C(23) 97.9(9) . . . ?
Cu(1) O(1) C(7) 110.4(6) . . . ?
Cu(2) O(3) C(15) 118.4(7) . . . ?
Cu(1) O(5) S(1) 121.1(4) . . . ?
H(22) O(6) H(23) 105.3 . . . no
Cu(1) N(1) C(1) 126.7(8) . . . ?
Cu(1) N(1) C(5) 113.7(7) . . . ?
C(1) N(1) C(5) 120(1) . . . ?
C(6) N(2) H(1) 119.8 . . . no
C(6) N(2) H(2) 120.0 . . . no
H(1) N(2) H(2) 120.2 . . . no
Cu(1) N(3) N(4) 115.6(6) . . . ?
Cu(1) N(3) C(6) 119.1(7) . . . ?
N(4) N(3) C(6) 125.0(8) . . . ?
Cu(2) N(4) N(3) 139.5(6) . . . ?
Cu(2) N(4) C(7) 111.1(7) . . . ?
N(3) N(4) C(7) 107.5(8) . . . ?
Cu(2) N(5) C(8) 112.4(6) . . . ?
Cu(2) N(5) C(12) 129.1(7) . . . ?
C(8) N(5) C(12) 118.5(8) . . . ?
N(7) N(6) C(13) 127.1(9) . . . ?
N(7) N(6) H(21) 116.8 . . . no
C(13) N(6) H(21) 116.1 . . . no
Cu(2) N(7) N(6) 122.6(7) . . . ?
Cu(2) N(7) C(14) 114.8(8) . . . ?
N(6) N(7) C(14) 121.6(9) . . . ?
N(1) C(1) C(2) 121(1) . . . ?
N(1) C(1) H(3) 120.0 . . . no
C(2) C(1) H(3) 119.5 . . . no
C(1) C(2) C(3) 121(1) . . . ?
C(1) C(2) H(4) 120.8 . . . no
C(3) C(2) H(4) 118.6 . . . no
C(2) C(3) C(4) 119(1) . . . ?
C(2) C(3) H(5) 120.7 . . . no
C(4) C(3) H(5) 120.6 . . . no
C(3) C(4) C(5) 119(1) . . . ?
C(3) C(4) H(6) 120.5 . . . no
C(5) C(4) H(6) 120.5 . . . no
N(1) C(5) C(4) 121.6(9) . . . ?
N(1) C(5) C(6) 114.9(9) . . . ?
C(4) C(5) C(6) 123(1) . . . ?
N(2) C(6) N(3) 129.1(9) . . . ?
N(2) C(6) C(5) 118.8(9) . . . ?
N(3) C(6) C(5) 112.1(9) . . . ?
O(1) C(7) N(4) 126(1) . . . ?
O(1) C(7) C(8) 118.0(9) . . . ?
N(4) C(7) C(8) 115.7(9) . . . ?
N(5) C(8) C(7) 116.9(9) . . . ?
N(5) C(8) C(9) 122.1(9) . . . ?
C(7) C(8) C(9) 121.0(9) . . . ?
C(8) C(9) C(10) 118.5(9) . . . ?
C(8) C(9) H(7) 121.0 . . . no
C(10) C(9) H(7) 120.5 . . . no
C(9) C(10) C(11) 119(1) . . . ?
C(9) C(10) H(8) 120.1 . . . no
C(11) C(10) H(8) 120.5 . . . no
C(10) C(11) C(12) 119(1) . . . ?
C(10) C(11) H(9) 120.1 . . . no
C(12) C(11) H(9) 121.0 . . . no
N(5) C(12) C(11) 122.4(9) . . . ?
N(5) C(12) C(13) 121.4(9) . . . ?
C(11) C(12) C(13) 116.1(9) . . . ?
O(2) C(13) N(6) 119(1) . . . ?
O(2) C(13) C(12) 118(1) . . . ?
N(6) C(13) C(12) 122.5(9) . . . ?
N(7) C(14) C(15) 114(1) . . . ?
N(7) C(14) C(16) 124(1) . . . ?
C(15) C(14) C(16) 122(1) . . . ?
O(3) C(15) O(4) 127(1) . . . ?
O(3) C(15) C(14) 112(1) . . . ?
O(4) C(15) C(14) 120(1) . . . ?
C(14) C(16) C(17) 118(1) . . . ?
C(14) C(16) C(21) 122(1) . . . ?
C(17) C(16) C(21) 120(1) . . . ?
C(16) C(17) C(18) 122(1) . . . ?
C(16) C(17) H(10) 118.4 . . . no
C(18) C(17) H(10) 119.3 . . . no
C(17) C(18) C(19) 117(2) . . . ?
C(17) C(18) H(11) 121.3 . . . no
C(19) C(18) H(11) 121.5 . . . no
C(18) C(19) C(20) 122(1) . . . ?
C(18) C(19) H(12) 121.6 . . . no
C(20) C(19) H(12) 116.2 . . . no
C(19) C(20) C(21) 122(2) . . . ?
C(19) C(20) H(13) 120.8 . . . no
C(21) C(20) H(13) 117.4 . . . no
C(16) C(21) C(20) 116(1) . . . ?
C(16) C(21) H(14) 121.5 . . . no
C(20) C(21) H(14) 122.2 . . . no
S(1) C(22) H(15) 108.4 . . . no
S(1) C(22) H(16) 109.9 . . . no
S(1) C(22) H(17) 108.9 . . . no
H(15) C(22) H(16) 110.0 . . . no
H(15) C(22) H(17) 108.6 . . . no
H(16) C(22) H(17) 111.0 . . . no
S(1) C(23) H(18) 108.7 . . . no
S(1) C(23) H(19) 110.1 . . . no
S(1) C(23) H(20) 109.4 . . . no
H(18) C(23) H(19) 109.6 . . . no
H(18) C(23) H(20) 108.4 . . . no
H(19) C(23) H(20) 110.7 . . . no

loop_
_geom_bond_atom_site_label_1
_geom_bond_atom_site_label_2
_geom_bond_distance
_geom_bond_site_symmetry_1
_geom_bond_site_symmetry_2
_geom_bond_publ_flag
Br(1) Cu(1) 2.382(2) . . ?
Br(2) Cu(2) 2.579(2) . . ?
Cu(1) O(1) 1.976(7) . . ?
Cu(1) O(5) 2.260(8) . . ?
Cu(1) N(1) 2.012(9) . . ?
Cu(1) N(3) 1.944(8) . . ?
Cu(2) O(3) 1.937(7) . . ?
Cu(2) N(4) 2.056(8) . . ?
Cu(2) N(5) 1.973(8) . . ?
Cu(2) N(7) 2.007(8) . . ?
S(1) O(5) 1.531(7) . . ?
S(1) C(22) 1.74(2) . . ?
S(1) C(23) 1.74(1) . . ?
O(1) C(7) 1.27(1) . . ?
O(2) C(13) 1.20(1) . . ?
O(3) C(15) 1.28(1) . . ?
O(4) C(15) 1.21(1) . . ?
O(6) H(22) 0.95 . . no
O(6) H(23) 0.96 . . no
N(1) C(1) 1.34(1) . . ?
N(1) C(5) 1.32(1) . . ?
N(2) C(6) 1.32(1) . . ?
N(2) H(1) 0.95 . . no
N(2) H(2) 0.95 . . no
N(3) N(4) 1.42(1) . . ?
N(3) C(6) 1.29(1) . . ?
N(4) C(7) 1.31(1) . . ?
N(5) C(8) 1.34(1) . . ?
N(5) C(12) 1.35(1) . . ?
N(6) N(7) 1.36(1) . . ?
N(6) C(13) 1.35(1) . . ?
N(6) H(21) 0.98 . . no
N(7) C(14) 1.28(1) . . ?
C(1) C(2) 1.37(2) . . ?
C(1) H(3) 0.94 . . no
C(2) C(3) 1.36(2) . . ?
C(2) H(4) 0.95 . . no
C(3) C(4) 1.37(1) . . ?
C(3) H(5) 0.94 . . no
C(4) C(5) 1.38(1) . . ?
C(4) H(6) 0.94 . . no
C(5) C(6) 1.50(1) . . ?
C(7) C(8) 1.48(1) . . ?
C(8) C(9) 1.38(1) . . ?
C(9) C(10) 1.38(1) . . ?
C(9) H(7) 0.95 . . no
C(10) C(11) 1.39(1) . . ?
C(10) H(8) 0.95 . . no
C(11) C(12) 1.37(1) . . ?
C(11) H(9) 0.95 . . no
C(12) C(13) 1.52(1) . . ?
C(14) C(15) 1.51(1) . . ?
C(14) C(16) 1.49(1) . . ?
C(16) C(17) 1.38(2) . . ?
C(16) C(21) 1.38(2) . . ?
C(17) C(18) 1.37(2) . . ?
C(17) H(10) 0.95 . . no
C(18) C(19) 1.34(2) . . ?
C(18) H(11) 0.95 . . no
C(19) C(20) 1.36(2) . . ?
C(19) H(12) 0.95 . . no
C(20) C(21) 1.40(2) . . ?
C(20) H(13) 0.96 . . no
C(21) H(14) 0.94 . . no
C(22) H(15) 0.96 . . no
C(22) H(16) 0.93 . . no
C(22) H(17) 0.95 . . no
C(23) H(18) 0.96 . . no
C(23) H(19) 0.94 . . no
C(23) H(20) 0.95 . . no

loop_
_geom_contact_atom_site_label_1
_geom_contact_atom_site_label_2
_geom_contact_distance
_geom_contact_site_symmetry_1
_geom_contact_site_symmetry_2
_geom_contact_publ_flag
Br(1) C(13) 3.42(1) . 3_646 no
Br(1) C(12) 3.47(1) . 3_646 no
Br(2) O(6) 3.38(2) . 4_545 no
Br(2) N(2) 3.404(9) . 4_545 no
S(1) O(2) 3.539(8) . 1_454 no
O(1) C(8) 3.49(1) . 3_646 no
O(2) C(10) 3.09(1) . 3_647 no
O(2) C(9) 3.25(1) . 3_647 no
O(2) C(11) 3.25(1) . 3_647 no
O(2) C(23) 3.36(2) . 1_656 no
O(2) C(22) 3.40(2) . 1_656 no
O(2) C(12) 3.53(1) . 3_647 no
O(2) C(8) 3.55(1) . 3_647 no
O(3) C(17) 3.27(2) . 4_544 no
O(4) N(6) 3.08(1) . 4_544 no
O(4) C(10) 3.35(1) . 2_656 no
O(4) C(16) 3.35(1) . 4_544 no
O(4) C(17) 3.40(1) . 4_544 no
O(5) O(6) 2.80(2) . 4_545 no
O(5) C(23) 3.49(2) . 3_546 no
O(6) C(3) 3.15(2) . . no
O(6) N(3) 3.33(2) . 4_544 no
O(6) C(4) 3.34(2) . . no
O(6) C(22) 3.36(2) . 4_544 no
O(6) C(6) 3.43(2) . 4_544 no
N(1) C(11) 3.49(1) . 3_646 no
N(1) C(10) 3.56(1) . 3_646 no
N(3) C(9) 3.40(1) . 3_646 no
N(3) C(10) 3.43(1) . 3_646 no
N(4) C(9) 3.45(1) . 3_646 no
C(5) C(10) 3.53(2) . 3_646 no
C(6) C(10) 3.44(2) . 3_646 no
C(7) C(8) 3.56(1) . 3_646 no
C(7) C(7) 3.59(2) . 3_646 no
C(10) C(13) 3.40(2) . 3_647 no
C(11) C(13) 3.35(2) . 3_647 no
C(11) C(12) 3.56(1) . 3_647 no
C(15) C(17) 3.34(2) . 4_544 no
C(15) C(18) 3.48(2) . 4_544 no
C(18) C(22) 3.48(2) . 4_645 no

loop_
_geom_torsion_atom_site_label_1
_geom_torsion_atom_site_label_2
_geom_torsion_atom_site_label_3
_geom_torsion_atom_site_label_4
_geom_torsion_site_symmetry_1
_geom_torsion_site_symmetry_2
_geom_torsion_site_symmetry_3
_geom_torsion_site_symmetry_4
_geom_torsion
_geom_torsion_publ_flag
Br(1) Cu(1) O(1) C(7) . . . . 167.9(7) no
Br(1) Cu(1) O(5) S(1) . . . . -46.0(6) no
Br(1) Cu(1) N(1) C(1) . . . . 15(1) no
Br(1) Cu(1) N(1) C(5) . . . . -166.3(7) no
Br(1) Cu(1) N(3) N(4) . . . . -86(1) no
Br(1) Cu(1) N(3) C(6) . . . . 89(1) no
Br(2) Cu(2) O(3) C(15) . . . . 92.2(9) no
Br(2) Cu(2) N(4) N(3) . . . . 77(1) no
Br(2) Cu(2) N(4) C(7) . . . . -85.0(7) no
Br(2) Cu(2) N(5) C(8) . . . . 95.7(7) no
Br(2) Cu(2) N(5) C(12) . . . . -83.2(9) no
Br(2) Cu(2) N(7) N(6) . . . . 68.5(8) no
Br(2) Cu(2) N(7) C(14) . . . . -100.6(8) no
Cu(1) O(1) C(7) N(4) . . . . -4(1) no
Cu(1) O(1) C(7) C(8) . . . . 176.7(7) no
Cu(1) O(5) S(1) C(22) . . . . -155.3(9) no
Cu(1) O(5) S(1) C(23) . . . . 101.6(7) no
Cu(1) N(1) C(1) C(2) . . . . 179(1) no
Cu(1) N(1) C(5) C(4) . . . . -179.8(9) no
Cu(1) N(1) C(5) C(6) . . . . 3(1) no
Cu(1) N(3) N(4) Cu(2) . . . . -160.4(6) no
Cu(1) N(3) N(4) C(7) . . . . 2(1) no
Cu(1) N(3) C(6) N(2) . . . . -179(1) no
Cu(1) N(3) C(6) C(5) . . . . 0(1) no
Cu(2) O(3) C(15) O(4) . . . . 175(1) no
Cu(2) O(3) C(15) C(14) . . . . -1(1) no
Cu(2) N(4) N(3) C(6) . . . . 25(2) no
Cu(2) N(4) C(7) O(1) . . . . 169.3(9) no
Cu(2) N(4) C(7) C(8) . . . . -11(1) no
Cu(2) N(5) C(8) C(7) . . . . 1(1) no
Cu(2) N(5) C(8) C(9) . . . . -178.4(8) no
Cu(2) N(5) C(12) C(11) . . . . -179.9(8) no
Cu(2) N(5) C(12) C(13) . . . . 3(1) no
Cu(2) N(7) N(6) C(13) . . . . 31(2) no
Cu(2) N(7) C(14) C(15) . . . . -3(1) no
Cu(2) N(7) C(14) C(16) . . . . 174.9(9) no
S(1) O(5) Cu(1) O(1) . . . . -145.3(5) no
S(1) O(5) Cu(1) N(1) . . . . 53.5(6) no
S(1) O(5) Cu(1) N(3) . . . . 133.8(6) no
O(1) Cu(1) N(1) C(1) . . . . 154.1(9) no
O(1) Cu(1) N(1) C(5) . . . . -28(1) no
O(1) Cu(1) N(3) N(4) . . . . -3.1(6) no
O(1) Cu(1) N(3) C(6) . . . . 171.5(9) no
O(1) C(7) N(4) N(3) . . . . 2(2) no
O(1) C(7) C(8) N(5) . . . . -173.4(9) no
O(1) C(7) C(8) C(9) . . . . 6(2) no
O(2) C(13) N(6) N(7) . . . . 174(1) no
O(2) C(13) C(12) N(5) . . . . 168(1) no
O(2) C(13) C(12) C(11) . . . . -9(2) no
O(3) Cu(2) N(4) N(3) . . . . -29(1) no
O(3) Cu(2) N(4) C(7) . . . . 168.9(7) no
O(3) Cu(2) N(5) C(8) . . . . -109(1) no
O(3) Cu(2) N(5) C(12) . . . . 72(1) no
O(3) Cu(2) N(7) N(6) . . . . 170.9(9) no
O(3) Cu(2) N(7) C(14) . . . . 1.8(8) no
O(3) C(15) C(14) N(7) . . . . 2(2) no
O(3) C(15) C(14) C(16) . . . . -175(1) no
O(4) C(15) C(14) N(7) . . . . -174(1) no
O(4) C(15) C(14) C(16) . . . . 8(2) no
O(5) Cu(1) O(1) C(7) . . . . -91.9(7) no
O(5) Cu(1) N(1) C(1) . . . . -84(1) no
O(5) Cu(1) N(1) C(5) . . . . 94.5(8) no
O(5) Cu(1) N(3) N(4) . . . . 95.1(7) no
O(5) Cu(1) N(3) C(6) . . . . -90.3(8) no
N(1) Cu(1) O(1) C(7) . . . . 29(1) no
N(1) Cu(1) N(3) N(4) . . . . -173.6(7) no
N(1) Cu(1) N(3) C(6) . . . . 1.0(8) no
N(1) C(1) C(2) C(3) . . . . -0(2) no
N(1) C(5) C(4) C(3) . . . . 2(2) no
N(1) C(5) C(6) N(2) . . . . 177(1) no
N(1) C(5) C(6) N(3) . . . . -2(1) no
N(2) C(6) N(3) N(4) . . . . -5(2) no
N(2) C(6) C(5) C(4) . . . . -0(2) no
N(3) Cu(1) O(1) C(7) . . . . 3.6(7) no
N(3) Cu(1) N(1) C(1) . . . . 180(1) no
N(3) Cu(1) N(1) C(5) . . . . -2.1(8) no
N(3) N(4) Cu(2) N(5) . . . . 171(1) no
N(3) N(4) Cu(2) N(7) . . . . -121(1) no
N(3) N(4) C(7) C(8) . . . . -179.2(8) no
N(3) C(6) C(5) C(4) . . . . -179(1) no
N(4) Cu(2) O(3) C(15) . . . . -162.5(8) no
N(4) Cu(2) N(5) C(8) . . . . -5.6(7) no
N(4) Cu(2) N(5) C(12) . . . . 175.5(9) no
N(4) Cu(2) N(7) N(6) . . . . -93(1) no
N(4) Cu(2) N(7) C(14) . . . . 97(1) no
N(4) N(3) C(6) C(5) . . . . 174.3(8) no
N(4) C(7) C(8) N(5) . . . . 7(2) no
N(4) C(7) C(8) C(9) . . . . -173(1) no
N(5) Cu(2) O(3) C(15) . . . . -63(1) no
N(5) Cu(2) N(4) C(7) . . . . 9.6(7) no
N(5) Cu(2) N(7) N(6) . . . . -27.4(8) no
N(5) Cu(2) N(7) C(14) . . . . 163.4(9) no
N(5) C(8) C(9) C(10) . . . . -2(2) no
N(5) C(12) C(11) C(10) . . . . -2(2) no
N(5) C(12) C(13) N(6) . . . . -9(2) no
N(6) N(7) C(14) C(15) . . . . -172.0(9) no
N(6) N(7) C(14) C(16) . . . . 6(2) no
N(6) C(13) C(12) C(11) . . . . 174(1) no
N(7) Cu(2) O(3) C(15) . . . . -0.4(9) no
N(7) Cu(2) N(4) C(7) . . . . 77(1) no
N(7) Cu(2) N(5) C(8) . . . . -169.5(7) no
N(7) Cu(2) N(5) C(12) . . . . 11.6(9) no
N(7) N(6) C(13) C(12) . . . . -10(2) no
N(7) C(14) C(16) C(17) . . . . -129(1) no
N(7) C(14) C(16) C(21) . . . . 52(2) no
C(1) N(1) C(5) C(4) . . . . -1(2) no
C(1) N(1) C(5) C(6) . . . . -179(1) no
C(1) C(2) C(3) C(4) . . . . 1(2) no
C(2) C(1) N(1) C(5) . . . . 1(2) no
C(2) C(3) C(4) C(5) . . . . -1(2) no
C(3) C(4) C(5) C(6) . . . . 179(1) no
C(6) N(3) N(4) C(7) . . . . -172(1) no
C(7) C(8) N(5) C(12) . . . . -179.8(9) no
C(7) C(8) C(9) C(10) . . . . 179(1) no
C(8) N(5) C(12) C(11) . . . . 1(2) no
C(8) N(5) C(12) C(13) . . . . -175.5(9) no
C(8) C(9) C(10) C(11) . . . . 1(2) no
C(9) C(8) N(5) C(12) . . . . 1(2) no
C(9) C(10) C(11) C(12) . . . . 1(2) no
C(10) C(11) C(12) C(13) . . . . 175(1) no
C(13) N(6) N(7) C(14) . . . . -160(1) no
C(14) C(16) C(17) C(18) . . . . 178(1) no
C(14) C(16) C(21) C(20) . . . . 180(1) no
C(15) C(14) C(16) C(17) . . . . 48(2) no
C(15) C(14) C(16) C(21) . . . . -131(1) no
C(16) C(17) C(18) C(19) . . . . 1(2) no
C(16) C(21) C(20) C(19) . . . . 3(3) no
C(17) C(16) C(21) C(20) . . . . 0(2) no
C(17) C(18) C(19) C(20) . . . . 2(3) no
C(18) C(17) C(16) C(21) . . . . -2(2) no
C(18) C(19) C(20) C(21) . . . . -4(3) no
